data_4314073
loop_
_publ_author_name
'Theodore A. Betley'
'Jonas C. Peters'

_publ_section_title
;
 The Strong-Field Tripodal Phosphine Donor, [PhB(CH2PiPr2)3]-, Provides
 Access to Electronically and Coordinatively Unsaturated Transition Metal
 Complexes
;
_journal_name_full 'Inorganic Chemistry'
_journal_page_first 5074
_journal_page_last 5084
_journal_paper_doi 10.1021/ic0343096
_journal_volume 42
_journal_year 2003
_chemical_formula_sum 'C27 H53 B Cl Co P3'
_chemical_formula_weight 575.79
_chemical_name_systematic
; 
 ? 
;
_space_group_IT_number 2
_symmetry_cell_setting triclinic
_symmetry_space_group_name_Hall '-P 1'
_symmetry_space_group_name_H-M 'P -1'
_atom_sites_solution_hydrogens geom
_atom_sites_solution_primary direct
_atom_sites_solution_secondary difmap
_audit_creation_method SHELXL-97
_cell_angle_alpha 78.387(2)
_cell_angle_beta 81.246(2)
_cell_angle_gamma 82.425(2)
_cell_formula_units_Z 2
_cell_length_a 9.5545(10)
_cell_length_b 9.8481(10)
_cell_length_c 17.4990(18)
_cell_measurement_temperature 96(2)
_cell_volume 1585.3(3)
_computing_structure_refinement 'SHELXL-97 (Sheldrick, 1997)'
_computing_structure_solution 'SHELXS-97 (Sheldrick, 1990)'
_diffrn_ambient_temperature 96(2)
_diffrn_measured_fraction_theta_full 0.856
_diffrn_measured_fraction_theta_max 0.856
_diffrn_radiation_monochromator graphite
_diffrn_radiation_source 'fine-focus sealed tube'
_diffrn_radiation_type MoK\a
_diffrn_radiation_wavelength 0.71073
_diffrn_reflns_av_R_equivalents 0.0376
_diffrn_reflns_av_sigmaI/netI 0.0547
_diffrn_reflns_limit_h_max 12
_diffrn_reflns_limit_h_min -12
_diffrn_reflns_limit_k_max 13
_diffrn_reflns_limit_k_min -12
_diffrn_reflns_limit_l_max 23
_diffrn_reflns_limit_l_min -13
_diffrn_reflns_number 9897
_diffrn_reflns_theta_full 28.49
_diffrn_reflns_theta_max 28.49
_diffrn_reflns_theta_min 2.12
_exptl_absorpt_coefficient_mu 0.791
_exptl_absorpt_correction_type none
_exptl_crystal_colour aqua-blue
_exptl_crystal_density_diffrn 1.206
_exptl_crystal_density_method 'not measured'
_exptl_crystal_description block
_exptl_crystal_F_000 618
_exptl_crystal_size_max 0.33
_exptl_crystal_size_mid 0.27
_exptl_crystal_size_min 0.19
_refine_diff_density_max 0.778
_refine_diff_density_min -0.471
_refine_diff_density_rms 0.080
_refine_ls_extinction_method none
_refine_ls_goodness_of_fit_ref 1.487
_refine_ls_hydrogen_treatment mixed
_refine_ls_matrix_type full
_refine_ls_number_parameters 321
_refine_ls_number_reflns 6873
_refine_ls_number_restraints 0
_refine_ls_restrained_S_all 1.487
_refine_ls_R_factor_all 0.0633
_refine_ls_R_factor_gt 0.0464
_refine_ls_shift/su_max 0.041
_refine_ls_shift/su_mean 0.002
_refine_ls_structure_factor_coef Fsqd
_refine_ls_weighting_details 'calc w=1/[\s^2^(Fo^2^)+(0.0200P)^2^+0.0000P] where P=(Fo^2^+2Fc^2^)/3'
_refine_ls_weighting_scheme calc
_refine_ls_wR_factor_gt 0.0934
_refine_ls_wR_factor_ref 0.0976
_reflns_number_gt 5270
_reflns_number_total 6873
_reflns_threshold_expression >2sigma(I)
_cod_data_source_file ic0343096si20030321_123039_4.cif
_cod_data_source_block tab27
_cod_depositor_comments
;
The following automatic conversions were performed:

'_symmetry_cell_setting' value 'Triclinic' changed to 'triclinic'
according to the built-in table from CIF Core dictionary named
'cif_core.dic' version 2.4.1 from 2010-06-29.

Automatic conversion script
Id: cif_fix_values 1646 2011-03-28 12:23:43Z adriana 
;
_cod_database_code 4314073

loop_
_symmetry_equiv_pos_as_xyz
'x, y, z'
'-x, -y, -z'

loop_
_atom_site_label
_atom_site_type_symbol
_atom_site_fract_x
_atom_site_fract_y
_atom_site_fract_z
_atom_site_U_iso_or_equiv
_atom_site_adp_type
_atom_site_occupancy
_atom_site_symmetry_multiplicity
_atom_site_calc_flag
_atom_site_refinement_flags
_atom_site_disorder_assembly
_atom_site_disorder_group
Co1 Co 0.97388(4) 0.68859(4) 0.27590(2) 0.01999(10) Uani 1 1 d . . .
Cl1 Cl 1.13059(7) 0.50795(7) 0.30422(4) 0.03417(19) Uani 1 1 d . . .
P1 P 0.74865(7) 0.70615(7) 0.34887(4) 0.02097(16) Uani 1 1 d . . .
P2 P 1.03128(7) 0.91163(7) 0.27554(4) 0.02371(17) Uani 1 1 d . B .
P3 P 0.89578(7) 0.73210(7) 0.15258(4) 0.01906(15) Uani 1 1 d . . .
B1 B 0.7377(3) 0.9660(3) 0.22563(18) 0.0207(6) Uani 1 1 d . . .
C1 C 0.6254(3) 1.1058(3) 0.20516(17) 0.0231(6) Uani 1 1 d . . .
C2 C 0.5501(3) 1.1693(3) 0.26620(18) 0.0287(7) Uani 1 1 d . . .
H2 H 0.5619 1.1272 0.3190 0.034 Uiso 1 1 calc R . .
C3 C 0.4587(3) 1.2913(3) 0.25261(19) 0.0330(7) Uani 1 1 d . . .
H3 H 0.4089 1.3302 0.2958 0.040 Uiso 1 1 calc R . .
C4 C 0.4401(3) 1.3557(3) 0.1772(2) 0.0339(7) Uani 1 1 d . . .
H4 H 0.3788 1.4398 0.1677 0.041 Uiso 1 1 calc R . .
C5 C 0.5118(3) 1.2965(3) 0.11514(19) 0.0298(7) Uani 1 1 d . . .
H5 H 0.4990 1.3396 0.0626 0.036 Uiso 1 1 calc R . .
C6 C 0.6027(3) 1.1740(3) 0.12934(17) 0.0246(6) Uani 1 1 d . . .
H6 H 0.6510 1.1353 0.0858 0.030 Uiso 1 1 calc R . .
C7 C 0.6477(3) 0.8481(3) 0.28968(15) 0.0210(6) Uani 1 1 d . . .
H7A H 0.5898 0.8062 0.2599 0.025 Uiso 1 1 calc R . .
H7B H 0.5806 0.8981 0.3261 0.025 Uiso 1 1 calc R . .
C8 C 0.8644(3) 1.0224(3) 0.26412(16) 0.0232(6) Uani 1 1 d . . .
H8A H 0.8226 1.0417 0.3167 0.028 Uiso 1 1 calc R . .
H8B H 0.8877 1.1126 0.2309 0.028 Uiso 1 1 calc R . .
C9 C 0.8001(3) 0.9064(2) 0.14335(15) 0.0201(6) Uani 1 1 d . . .
H9A H 0.8646 0.9726 0.1106 0.024 Uiso 1 1 calc R . .
H9B H 0.7188 0.9080 0.1141 0.024 Uiso 1 1 calc R . .
C10 C 0.8465(3) 0.6560(3) 0.49376(18) 0.0419(8) Uani 1 1 d . . .
H10A H 0.8601 0.6930 0.5398 0.063 Uiso 1 1 calc R . .
H10B H 0.9392 0.6353 0.4635 0.063 Uiso 1 1 calc R . .
H10C H 0.7994 0.5704 0.5111 0.063 Uiso 1 1 calc R . .
C11 C 0.7549(3) 0.7629(3) 0.44258(16) 0.0288(6) Uani 1 1 d . . .
H11 H 0.8058 0.8488 0.4285 0.035 Uiso 1 1 calc R . .
C12 C 0.6114(4) 0.8041(4) 0.48806(19) 0.0492(9) Uani 1 1 d . . .
H12A H 0.5580 0.7225 0.5050 0.074 Uiso 1 1 calc R . .
H12B H 0.5571 0.8770 0.4541 0.074 Uiso 1 1 calc R . .
H12C H 0.6268 0.8394 0.5343 0.074 Uiso 1 1 calc R . .
C13 C 0.7314(4) 0.4173(3) 0.3828(3) 0.0769(15) Uani 1 1 d . . .
H13A H 0.6706 0.3444 0.4092 0.115 Uiso 1 1 calc R . .
H13B H 0.8089 0.4168 0.4138 0.115 Uiso 1 1 calc R . .
H13C H 0.7715 0.3997 0.3303 0.115 Uiso 1 1 calc R . .
C14 C 0.6480(3) 0.5512(3) 0.3757(2) 0.0456(9) Uani 1 1 d . . .
H14 H 0.6319 0.5522 0.4334 0.055 Uiso 1 1 calc R . .
C15 C 0.4985(3) 0.5700(4) 0.3661(3) 0.0693(13) Uani 1 1 d . . .
H15A H 0.4884 0.5872 0.3100 0.104 Uiso 1 1 calc R . .
H15B H 0.4514 0.6496 0.3892 0.104 Uiso 1 1 calc R . .
H15C H 0.4543 0.4857 0.3927 0.104 Uiso 1 1 calc R . .
C16 C 1.1932(3) 1.1229(3) 0.1805(2) 0.0458(9) Uani 1 1 d . . .
H16A H 1.2525 1.1252 0.2212 0.069 Uiso 1 1 calc R . .
H16B H 1.1059 1.1862 0.1873 0.069 Uiso 1 1 calc R . .
H16C H 1.2459 1.1524 0.1284 0.069 Uiso 1 1 calc R . .
C17 C 1.1549(3) 0.9750(3) 0.18766(18) 0.0311(7) Uani 1 1 d . . .
H17 H 1.1038 0.9770 0.1416 0.037 Uiso 1 1 calc R . .
C18 C 1.2895(3) 0.8731(4) 0.1774(2) 0.0472(9) Uani 1 1 d . . .
H18A H 1.3397 0.8978 0.1242 0.071 Uiso 1 1 calc R . .
H18B H 1.2629 0.7780 0.1855 0.071 Uiso 1 1 calc R . .
H18C H 1.3520 0.8783 0.2160 0.071 Uiso 1 1 calc R . .
C19 C 1.0784(4) 1.0886(4) 0.3792(2) 0.0512(9) Uani 1 1 d . B .
H19A H 1.1016 1.0880 0.4319 0.077 Uiso 1 1 calc R . .
H19B H 0.9798 1.1293 0.3754 0.077 Uiso 1 1 calc R . .
H19C H 1.1428 1.1443 0.3399 0.077 Uiso 1 1 calc R . .
C20 C 1.0951(5) 0.9431(3) 0.3646(2) 0.0658(13) Uani 1 1 d . . .
H20 H 1.1923 0.9555 0.3353 0.079 Uiso 1 1 calc R A 1
C21 C 1.1509(16) 0.8209(11) 0.4169(7) 0.041(3) Uani 0.414(18) 1 d P B 1
H21A H 1.1840 0.7457 0.3873 0.061 Uiso 0.414(18) 1 calc PR B 1
H21B H 1.0757 0.7906 0.4593 0.061 Uiso 0.414(18) 1 calc PR B 1
H21C H 1.2306 0.8440 0.4395 0.061 Uiso 0.414(18) 1 calc PR B 1
C91 C 1.2222(11) 0.8595(9) 0.3868(6) 0.045(3) Uani 0.586(18) 1 d P B 2
H91A H 1.2144 0.7617 0.3857 0.067 Uiso 0.586(18) 1 calc PR B 2
H91B H 1.2349 0.8684 0.4400 0.067 Uiso 0.586(18) 1 calc PR B 2
H91C H 1.3044 0.8911 0.3498 0.067 Uiso 0.586(18) 1 calc PR B 2
C22 C 1.1433(3) 0.6089(3) 0.07250(19) 0.0419(8) Uani 1 1 d . . .
H22A H 1.1028 0.5293 0.0618 0.063 Uiso 1 1 calc R . .
H22B H 1.1708 0.5866 0.1257 0.063 Uiso 1 1 calc R . .
H22C H 1.2274 0.6291 0.0341 0.063 Uiso 1 1 calc R . .
C23 C 1.0338(3) 0.7348(3) 0.06610(17) 0.0366(8) Uani 1 1 d . . .
H23 H 1.0897 0.8112 0.0706 0.044 Uiso 1 1 calc R . .
C24 C 0.9861(4) 0.7831(3) -0.01290(18) 0.0464(9) Uani 1 1 d . . .
H24A H 1.0690 0.8008 -0.0525 0.070 Uiso 1 1 calc R . .
H24B H 0.9216 0.8692 -0.0128 0.070 Uiso 1 1 calc R . .
H24C H 0.9361 0.7111 -0.0254 0.070 Uiso 1 1 calc R . .
C25 C 0.8299(3) 0.4619(3) 0.1561(2) 0.0376(8) Uani 1 1 d . . .
H25A H 0.7540 0.4002 0.1657 0.056 Uiso 1 1 calc R . .
H25B H 0.8863 0.4391 0.2002 0.056 Uiso 1 1 calc R . .
H25C H 0.8915 0.4492 0.1074 0.056 Uiso 1 1 calc R . .
C26 C 0.7642(3) 0.6132(3) 0.14847(16) 0.0237(6) Uani 1 1 d . . .
H26 H 0.6949 0.6159 0.1972 0.028 Uiso 1 1 calc R . .
C27 C 0.6740(3) 0.6506(3) 0.0813(2) 0.0466(9) Uani 1 1 d . . .
H27A H 0.7343 0.6410 0.0317 0.070 Uiso 1 1 calc R . .
H27B H 0.6304 0.7470 0.0782 0.070 Uiso 1 1 calc R . .
H27C H 0.5991 0.5878 0.0907 0.070 Uiso 1 1 calc R . .

loop_
_atom_site_aniso_label
_atom_site_aniso_U_11
_atom_site_aniso_U_22
_atom_site_aniso_U_33
_atom_site_aniso_U_23
_atom_site_aniso_U_13
_atom_site_aniso_U_12
Co1 0.01875(18) 0.01861(19) 0.0211(2) -0.00126(15) -0.00536(14) 0.00283(14)
Cl1 0.0305(4) 0.0326(4) 0.0323(4) 0.0007(3) -0.0063(3) 0.0143(3)
P1 0.0219(4) 0.0173(3) 0.0221(4) -0.0015(3) -0.0023(3) -0.0001(3)
P2 0.0225(4) 0.0234(4) 0.0264(4) -0.0013(3) -0.0115(3) -0.0021(3)
P3 0.0182(3) 0.0174(3) 0.0206(4) -0.0029(3) -0.0038(3) 0.0020(3)
B1 0.0207(15) 0.0166(15) 0.0249(17) -0.0030(12) -0.0064(13) 0.0006(12)
C1 0.0174(13) 0.0168(13) 0.0360(16) -0.0041(12) -0.0078(12) -0.0013(10)
C2 0.0274(15) 0.0213(15) 0.0381(18) -0.0068(13) -0.0077(13) 0.0014(12)
C3 0.0241(15) 0.0240(15) 0.051(2) -0.0118(14) -0.0043(14) 0.0040(12)
C4 0.0207(14) 0.0166(14) 0.063(2) -0.0016(14) -0.0113(14) 0.0024(11)
C5 0.0215(14) 0.0232(15) 0.0428(18) 0.0048(13) -0.0119(13) -0.0038(11)
C6 0.0209(13) 0.0179(14) 0.0354(17) -0.0030(12) -0.0069(12) -0.0028(11)
C7 0.0180(13) 0.0194(13) 0.0246(15) -0.0043(11) -0.0039(11) 0.0034(10)
C8 0.0247(14) 0.0184(13) 0.0268(15) -0.0040(11) -0.0056(12) -0.0010(11)
C9 0.0193(13) 0.0164(13) 0.0239(14) 0.0004(11) -0.0076(11) -0.0002(10)
C10 0.053(2) 0.044(2) 0.0298(18) -0.0087(15) -0.0152(16) 0.0060(16)
C11 0.0365(16) 0.0267(15) 0.0216(15) -0.0038(12) -0.0017(13) -0.0011(12)
C12 0.054(2) 0.062(2) 0.0321(19) -0.0190(17) -0.0044(16) 0.0080(18)
C13 0.047(2) 0.0218(18) 0.160(5) -0.004(2) -0.024(3) -0.0029(16)
C14 0.0329(17) 0.0236(16) 0.077(3) 0.0029(16) -0.0076(17) -0.0080(13)
C15 0.040(2) 0.034(2) 0.134(4) -0.008(2) -0.013(2) -0.0119(16)
C16 0.0358(18) 0.046(2) 0.055(2) 0.0035(17) -0.0092(16) -0.0182(15)
C17 0.0193(14) 0.0351(17) 0.0382(18) 0.0011(14) -0.0080(13) -0.0073(12)
C18 0.0235(16) 0.061(2) 0.054(2) -0.0052(18) -0.0018(15) -0.0029(15)
C19 0.055(2) 0.055(2) 0.056(2) -0.0254(19) -0.0306(19) 0.0006(18)
C20 0.110(3) 0.034(2) 0.069(3) -0.0100(19) -0.068(3) 0.000(2)
C21 0.044(7) 0.053(6) 0.025(5) -0.007(4) -0.009(5) -0.004(5)
C91 0.041(5) 0.058(5) 0.040(5) -0.016(4) -0.028(4) 0.012(4)
C22 0.0336(17) 0.048(2) 0.0350(19) -0.0026(15) 0.0054(14) 0.0115(15)
C23 0.0261(15) 0.049(2) 0.0272(17) -0.0023(14) 0.0026(13) 0.0088(14)
C24 0.053(2) 0.046(2) 0.0286(18) 0.0013(15) 0.0071(16) 0.0113(16)
C25 0.0372(17) 0.0233(16) 0.057(2) -0.0111(15) -0.0182(16) 0.0014(13)
C26 0.0248(14) 0.0187(14) 0.0273(15) -0.0048(12) -0.0018(12) -0.0020(11)
C27 0.0474(19) 0.0335(18) 0.064(2) 0.0046(17) -0.0328(18) -0.0145(15)

loop_
_atom_type_symbol
_atom_type_description
_atom_type_scat_dispersion_real
_atom_type_scat_dispersion_imag
_atom_type_scat_source
C C 0.0033 0.0016 'International Tables Vol C Tables 4.2.6.8 and 6.1.1.4'
H H 0.0000 0.0000 'International Tables Vol C Tables 4.2.6.8 and 6.1.1.4'
B B 0.0013 0.0007 'International Tables Vol C Tables 4.2.6.8 and 6.1.1.4'
P P 0.1023 0.0942 'International Tables Vol C Tables 4.2.6.8 and 6.1.1.4'
Cl Cl 0.1484 0.1585 'International Tables Vol C Tables 4.2.6.8 and 6.1.1.4'
Co Co 0.3494 0.9721 'International Tables Vol C Tables 4.2.6.8 and 6.1.1.4'

loop_
_geom_angle_atom_site_label_1
_geom_angle_atom_site_label_2
_geom_angle_atom_site_label_3
_geom_angle
_geom_angle_site_symmetry_1
_geom_angle_site_symmetry_3
_geom_angle_publ_flag
Cl1 Co1 P3 118.25(3) . . ?
Cl1 Co1 P2 119.53(3) . . ?
P3 Co1 P2 98.19(3) . . ?
Cl1 Co1 P1 121.40(3) . . ?
P3 Co1 P1 96.52(3) . . ?
P2 Co1 P1 97.88(3) . . ?
C7 P1 C11 106.21(12) . . ?
C7 P1 C14 109.75(13) . . ?
C11 P1 C14 105.42(16) . . ?
C7 P1 Co1 104.31(8) . . ?
C11 P1 Co1 111.51(9) . . ?
C14 P1 Co1 119.04(11) . . ?
C8 P2 C17 105.19(12) . . ?
C8 P2 C20 107.04(16) . . ?
C17 P2 C20 109.61(18) . . ?
C8 P2 Co1 104.09(9) . . ?
C17 P2 Co1 111.92(10) . . ?
C20 P2 Co1 117.94(12) . . ?
C9 P3 C26 106.20(12) . . ?
C9 P3 C23 106.65(12) . . ?
C26 P3 C23 109.81(14) . . ?
C9 P3 Co1 105.06(9) . . ?
C26 P3 Co1 111.25(9) . . ?
C23 P3 Co1 117.10(10) . . ?
C1 B1 C9 109.1(2) . . ?
C1 B1 C7 107.2(2) . . ?
C9 B1 C7 110.6(2) . . ?
C1 B1 C8 103.9(2) . . ?
C9 B1 C8 112.6(2) . . ?
C7 B1 C8 113.0(2) . . ?
C6 C1 C2 115.2(2) . . ?
C6 C1 B1 124.8(2) . . ?
C2 C1 B1 119.8(2) . . ?
C3 C2 C1 122.7(3) . . ?
C3 C2 H2 118.7 . . ?
C1 C2 H2 118.7 . . ?
C4 C3 C2 120.3(3) . . ?
C4 C3 H3 119.9 . . ?
C2 C3 H3 119.9 . . ?
C3 C4 C5 119.1(3) . . ?
C3 C4 H4 120.5 . . ?
C5 C4 H4 120.5 . . ?
C4 C5 C6 120.2(3) . . ?
C4 C5 H5 119.9 . . ?
C6 C5 H5 119.9 . . ?
C1 C6 C5 122.5(3) . . ?
C1 C6 H6 118.8 . . ?
C5 C6 H6 118.8 . . ?
B1 C7 P1 118.15(17) . . ?
B1 C7 H7A 107.8 . . ?
P1 C7 H7A 107.8 . . ?
B1 C7 H7B 107.8 . . ?
P1 C7 H7B 107.8 . . ?
H7A C7 H7B 107.1 . . ?
B1 C8 P2 118.91(18) . . ?
B1 C8 H8A 107.6 . . ?
P2 C8 H8A 107.6 . . ?
B1 C8 H8B 107.6 . . ?
P2 C8 H8B 107.6 . . ?
H8A C8 H8B 107.0 . . ?
B1 C9 P3 117.66(17) . . ?
B1 C9 H9A 107.9 . . ?
P3 C9 H9A 107.9 . . ?
B1 C9 H9B 107.9 . . ?
P3 C9 H9B 107.9 . . ?
H9A C9 H9B 107.2 . . ?
C11 C10 H10A 109.5 . . ?
C11 C10 H10B 109.5 . . ?
H10A C10 H10B 109.5 . . ?
C11 C10 H10C 109.5 . . ?
H10A C10 H10C 109.5 . . ?
H10B C10 H10C 109.5 . . ?
C10 C11 C12 111.7(2) . . ?
C10 C11 P1 110.2(2) . . ?
C12 C11 P1 116.1(2) . . ?
C10 C11 H11 106.0 . . ?
C12 C11 H11 106.0 . . ?
P1 C11 H11 106.0 . . ?
C11 C12 H12A 109.5 . . ?
C11 C12 H12B 109.5 . . ?
H12A C12 H12B 109.5 . . ?
C11 C12 H12C 109.5 . . ?
H12A C12 H12C 109.5 . . ?
H12B C12 H12C 109.5 . . ?
C14 C13 H13A 109.5 . . ?
C14 C13 H13B 109.5 . . ?
H13A C13 H13B 109.5 . . ?
C14 C13 H13C 109.5 . . ?
H13A C13 H13C 109.5 . . ?
H13B C13 H13C 109.5 . . ?
C13 C14 C15 122.9(3) . . ?
C13 C14 P1 116.4(2) . . ?
C15 C14 P1 118.2(2) . . ?
C13 C14 H14 95.2 . . ?
C15 C14 H14 95.2 . . ?
P1 C14 H14 95.2 . . ?
C14 C15 H15A 109.5 . . ?
C14 C15 H15B 109.5 . . ?
H15A C15 H15B 109.5 . . ?
C14 C15 H15C 109.5 . . ?
H15A C15 H15C 109.5 . . ?
H15B C15 H15C 109.5 . . ?
C17 C16 H16A 109.5 . . ?
C17 C16 H16B 109.5 . . ?
H16A C16 H16B 109.5 . . ?
C17 C16 H16C 109.5 . . ?
H16A C16 H16C 109.5 . . ?
H16B C16 H16C 109.5 . . ?
C16 C17 C18 110.8(2) . . ?
C16 C17 P2 115.6(2) . . ?
C18 C17 P2 112.3(2) . . ?
C16 C17 H17 105.8 . . ?
C18 C17 H17 105.8 . . ?
P2 C17 H17 105.8 . . ?
C17 C18 H18A 109.5 . . ?
C17 C18 H18B 109.5 . . ?
H18A C18 H18B 109.5 . . ?
C17 C18 H18C 109.5 . . ?
H18A C18 H18C 109.5 . . ?
H18B C18 H18C 109.5 . . ?
C20 C19 H19A 109.5 . . ?
C20 C19 H19B 109.5 . . ?
H19A C19 H19B 109.5 . . ?
C20 C19 H19C 109.5 . . ?
H19A C19 H19C 109.5 . . ?
H19B C19 H19C 109.5 . . ?
C91 C20 C21 35.3(4) . . ?
C91 C20 C19 115.5(4) . . ?
C21 C20 C19 125.3(5) . . ?
C91 C20 P2 116.0(4) . . ?
C21 C20 P2 116.4(4) . . ?
C19 C20 P2 118.3(2) . . ?
C91 C20 H20 56.0 . . ?
C21 C20 H20 91.0 . . ?
C19 C20 H20 91.0 . . ?
P2 C20 H20 91.0 . . ?
C20 C21 H21A 109.5 . . ?
C20 C21 H21B 109.5 . . ?
C20 C21 H21C 109.5 . . ?
C20 C91 H91A 109.5 . . ?
C20 C91 H91B 109.5 . . ?
H91A C91 H91B 109.5 . . ?
C20 C91 H91C 109.5 . . ?
H91A C91 H91C 109.5 . . ?
H91B C91 H91C 109.5 . . ?
C23 C22 H22A 109.5 . . ?
C23 C22 H22B 109.5 . . ?
H22A C22 H22B 109.5 . . ?
C23 C22 H22C 109.5 . . ?
H22A C22 H22C 109.5 . . ?
H22B C22 H22C 109.5 . . ?
C24 C23 C22 115.1(3) . . ?
C24 C23 P3 117.3(2) . . ?
C22 C23 P3 113.8(2) . . ?
C24 C23 H23 102.6 . . ?
C22 C23 H23 102.6 . . ?
P3 C23 H23 102.6 . . ?
C23 C24 H24A 109.5 . . ?
C23 C24 H24B 109.5 . . ?
H24A C24 H24B 109.5 . . ?
C23 C24 H24C 109.5 . . ?
H24A C24 H24C 109.5 . . ?
H24B C24 H24C 109.5 . . ?
C26 C25 H25A 109.5 . . ?
C26 C25 H25B 109.5 . . ?
H25A C25 H25B 109.5 . . ?
C26 C25 H25C 109.5 . . ?
H25A C25 H25C 109.5 . . ?
H25B C25 H25C 109.5 . . ?
C27 C26 C25 110.5(2) . . ?
C27 C26 P3 117.94(19) . . ?
C25 C26 P3 111.97(19) . . ?
C27 C26 H26 105.1 . . ?
C25 C26 H26 105.1 . . ?
P3 C26 H26 105.1 . . ?
C26 C27 H27A 109.5 . . ?
C26 C27 H27B 109.5 . . ?
H27A C27 H27B 109.5 . . ?
C26 C27 H27C 109.5 . . ?
H27A C27 H27C 109.5 . . ?
H27B C27 H27C 109.5 . . ?

loop_
_geom_bond_atom_site_label_1
_geom_bond_atom_site_label_2
_geom_bond_distance
_geom_bond_site_symmetry_2
_geom_bond_publ_flag
Co1 Cl1 2.1956(7) . ?
Co1 P3 2.3305(8) . ?
Co1 P2 2.3316(8) . ?
Co1 P1 2.3336(8) . ?
P1 C7 1.823(2) . ?
P1 C11 1.847(3) . ?
P1 C14 1.853(3) . ?
P2 C8 1.823(3) . ?
P2 C17 1.845(3) . ?
P2 C20 1.851(3) . ?
P3 C9 1.824(2) . ?
P3 C26 1.846(3) . ?
P3 C23 1.848(3) . ?
B1 C1 1.644(4) . ?
B1 C9 1.661(4) . ?
B1 C7 1.671(4) . ?
B1 C8 1.674(4) . ?
C1 C6 1.396(4) . ?
C1 C2 1.402(4) . ?
C2 C3 1.391(4) . ?
C2 H2 0.9500 . ?
C3 C4 1.372(4) . ?
C3 H3 0.9500 . ?
C4 C5 1.382(4) . ?
C4 H4 0.9500 . ?
C5 C6 1.393(3) . ?
C5 H5 0.9500 . ?
C6 H6 0.9500 . ?
C7 H7A 0.9900 . ?
C7 H7B 0.9900 . ?
C8 H8A 0.9900 . ?
C8 H8B 0.9900 . ?
C9 H9A 0.9900 . ?
C9 H9B 0.9900 . ?
C10 C11 1.514(4) . ?
C10 H10A 0.9800 . ?
C10 H10B 0.9800 . ?
C10 H10C 0.9800 . ?
C11 C12 1.526(4) . ?
C11 H11 1.0000 . ?
C12 H12A 0.9800 . ?
C12 H12B 0.9800 . ?
C12 H12C 0.9800 . ?
C13 C14 1.441(4) . ?
C13 H13A 0.9800 . ?
C13 H13B 0.9800 . ?
C13 H13C 0.9800 . ?
C14 C15 1.447(4) . ?
C14 H14 1.0000 . ?
C15 H15A 0.9800 . ?
C15 H15B 0.9800 . ?
C15 H15C 0.9800 . ?
C16 C17 1.525(4) . ?
C16 H16A 0.9800 . ?
C16 H16B 0.9800 . ?
C16 H16C 0.9800 . ?
C17 C18 1.536(4) . ?
C17 H17 1.0000 . ?
C18 H18A 0.9800 . ?
C18 H18B 0.9800 . ?
C18 H18C 0.9800 . ?
C19 C20 1.490(4) . ?
C19 H19A 0.9800 . ?
C19 H19B 0.9800 . ?
C19 H19C 0.9800 . ?
C20 C91 1.434(7) . ?
C20 C21 1.452(9) . ?
C20 H20 1.0000 . ?
C21 H21A 0.9800 . ?
C21 H21B 0.9800 . ?
C21 H21C 0.9800 . ?
C91 H91A 0.9800 . ?
C91 H91B 0.9800 . ?
C91 H91C 0.9800 . ?
C22 C23 1.511(4) . ?
C22 H22A 0.9800 . ?
C22 H22B 0.9800 . ?
C22 H22C 0.9800 . ?
C23 C24 1.488(4) . ?
C23 H23 1.0000 . ?
C24 H24A 0.9800 . ?
C24 H24B 0.9800 . ?
C24 H24C 0.9800 . ?
C25 C26 1.527(3) . ?
C25 H25A 0.9800 . ?
C25 H25B 0.9800 . ?
C25 H25C 0.9800 . ?
C26 C27 1.520(4) . ?
C26 H26 1.0000 . ?
C27 H27A 0.9800 . ?
C27 H27B 0.9800 . ?
C27 H27C 0.9800 . ?
